data_4500711
loop_
_publ_author_name
'Wang, Xinjiao'
'Vogel, Carola S.'
'Heinemann, Frank W.'
'Wasserscheid, Peter'
'Meyer, Karsten'

_publ_section_title
;
 Solid-State Structures of Double-Long-Chain Imidazolium Ionic Liquids:
 Influence of Anion Shape on Cation Geometry and Crystal Packing
;
_journal_issue 5
_journal_name_full 'Crystal Growth &amp; Design'
_journal_page_first 1974
_journal_paper_doi 10.1021/cg200169u
_journal_volume 11
_journal_year 2011
_chemical_formula_moiety 'C27 H53 N2, I3'
_chemical_formula_sum 'C27 H53 I3 N2'
_chemical_formula_weight 786.41
_chemical_name_systematic
; 
 ? 
;
_space_group_IT_number 15
_symmetry_cell_setting monoclinic
_symmetry_space_group_name_Hall '-C 2yc'
_symmetry_space_group_name_H-M 'C 1 2/c 1'
_atom_sites_solution_hydrogens geom
_atom_sites_solution_primary direct
_atom_sites_solution_secondary difmap
_audit_creation_method SHELXL-97
_cell_angle_alpha 90.00
_cell_angle_beta 99.224(5)
_cell_angle_gamma 90.00
_cell_formula_units_Z 4
_cell_length_a 45.831(3)
_cell_length_b 9.6888(6)
_cell_length_c 7.3550(5)
_cell_measurement_reflns_used 141
_cell_measurement_temperature 150(2)
_cell_measurement_theta_max 20.00
_cell_measurement_theta_min 6.00
_cell_volume 3223.7(4)
_computing_cell_refinement 'EVALCCD (Duisenberg, 2003)'
_computing_data_collection 'COLLECT (Bruker-Nonius, 2002)'
_computing_data_reduction 'EVALCCD (Duisenberg, 2003)'
_computing_molecular_graphics 'SHELXTL 6.12 (Bruker AXS, 2002)'
_computing_publication_material 'SHELXTL 6.12 (Bruker AXS, 2002)'
_computing_structure_refinement 'SHELXTL 6.12 (Bruker AXS, 2002)'
_computing_structure_solution 'SHELXTL 6.12 (Bruker AXS, 2002)'
_diffrn_ambient_temperature 150(2)
_diffrn_detector_area_resol_mean 9
_diffrn_measured_fraction_theta_full 0.997
_diffrn_measured_fraction_theta_max 0.997
_diffrn_measurement_device_type 'Bruker-Nonius KappaCCD'
_diffrn_measurement_method
;
 \f- and \w-rotations with 1.40 \% and 56 sec per frame
;
_diffrn_radiation_monochromator graphite
_diffrn_radiation_source 'fine-focus sealed tube'
_diffrn_radiation_type MoK\a
_diffrn_radiation_wavelength 0.71073
_diffrn_reflns_av_R_equivalents 0.0243
_diffrn_reflns_av_sigmaI/netI 0.0112
_diffrn_reflns_limit_h_max 60
_diffrn_reflns_limit_h_min -60
_diffrn_reflns_limit_k_max 12
_diffrn_reflns_limit_k_min -12
_diffrn_reflns_limit_l_max 9
_diffrn_reflns_limit_l_min -9
_diffrn_reflns_number 42878
_diffrn_reflns_theta_full 27.87
_diffrn_reflns_theta_max 27.87
_diffrn_reflns_theta_min 3.48
_exptl_absorpt_coefficient_mu 2.925
_exptl_absorpt_correction_T_max 0.810
_exptl_absorpt_correction_T_min 0.590
_exptl_absorpt_correction_type multi-scan
_exptl_absorpt_process_details 'SADABS, Bruker-AXS, 2002'
_exptl_crystal_colour 'red brown'
_exptl_crystal_density_diffrn 1.620
_exptl_crystal_density_method 'not measured'
_exptl_crystal_description plate
_exptl_crystal_F_000 1552
_exptl_crystal_size_max 0.21
_exptl_crystal_size_mid 0.21
_exptl_crystal_size_min 0.07
_refine_diff_density_max 0.462
_refine_diff_density_min -0.322
_refine_diff_density_rms 0.047
_refine_ls_extinction_method none
_refine_ls_goodness_of_fit_ref 1.061
_refine_ls_hydrogen_treatment constr
_refine_ls_matrix_type full
_refine_ls_number_parameters 147
_refine_ls_number_reflns 3830
_refine_ls_number_restraints 0
_refine_ls_restrained_S_all 1.061
_refine_ls_R_factor_all 0.0136
_refine_ls_R_factor_gt 0.0122
_refine_ls_shift/su_max 0.008
_refine_ls_shift/su_mean 0.000
_refine_ls_structure_factor_coef Fsqd
_refine_ls_weighting_details 'calc w=1/[\s^2^(Fo^2^)+(0.0128P)^2^+2.7459P] where P=(Fo^2^+2Fc^2^)/3'
_refine_ls_weighting_scheme calc
_refine_ls_wR_factor_gt 0.0310
_refine_ls_wR_factor_ref 0.0315
_reflns_number_gt 3613
_reflns_number_total 3830
_reflns_threshold_expression >2sigma(I)
_cod_data_source_file cg200169u_si_002.cif
_cod_data_source_block xw0904
_cod_original_sg_symbol_Hall -C2yc
_cod_original_sg_symbol_H-M C2/c
_cod_database_code 4500711

loop_
_symmetry_equiv_pos_as_xyz
'x, y, z'
'-x, y, -z+1/2'
'x+1/2, y+1/2, z'
'-x+1/2, y+1/2, -z+1/2'
'-x, -y, -z'
'x, -y, z-1/2'
'-x+1/2, -y+1/2, -z'
'x+1/2, -y+1/2, z-1/2'

loop_
_atom_site_label
_atom_site_type_symbol
_atom_site_fract_x
_atom_site_fract_y
_atom_site_fract_z
_atom_site_U_iso_or_equiv
_atom_site_adp_type
_atom_site_occupancy
_atom_site_symmetry_multiplicity
_atom_site_calc_flag
_atom_site_refinement_flags
I1 I 0.5000 0.374473(10) 0.2500 0.01767(3) Uani 1 2 d S
I2 I 0.441125(2) 0.363782(9) 0.349859(12) 0.02700(3) Uani 1 1 d .
N1 N 0.47819(2) 0.13814(10) 0.78985(14) 0.01748(19) Uani 1 1 d .
C1 C 0.5000 0.21790(17) 0.7500 0.0191(3) Uani 1 2 d S
H1A H 0.5000 0.3160 0.7500 0.023 Uiso 1 2 calc SR
C2 C 0.48642(3) 0.00178(12) 0.77573(16) 0.0188(2) Uani 1 1 d .
H2A H 0.4752 -0.0771 0.7979 0.023 Uiso 1 1 calc R
C3 C 0.45060(3) 0.18863(13) 0.84717(17) 0.0212(2) Uani 1 1 d .
H3A H 0.4481 0.2878 0.8158 0.025 Uiso 1 1 calc R
H3B H 0.4523 0.1798 0.9825 0.025 Uiso 1 1 calc R
C4 C 0.42341(3) 0.11045(13) 0.75623(17) 0.0208(2) Uani 1 1 d .
H4A H 0.4255 0.0114 0.7888 0.025 Uiso 1 1 calc R
H4B H 0.4215 0.1187 0.6207 0.025 Uiso 1 1 calc R
C5 C 0.39570(3) 0.16850(14) 0.81989(18) 0.0238(2) Uani 1 1 d .
H5A H 0.3977 0.1581 0.9552 0.029 Uiso 1 1 calc R
H5B H 0.3943 0.2684 0.7913 0.029 Uiso 1 1 calc R
C6 C 0.36729(3) 0.09769(14) 0.72986(18) 0.0232(2) Uani 1 1 d .
H6A H 0.3687 -0.0022 0.7583 0.028 Uiso 1 1 calc R
H6B H 0.3652 0.1083 0.5945 0.028 Uiso 1 1 calc R
C7 C 0.33977(3) 0.15671(14) 0.79515(19) 0.0245(3) Uani 1 1 d .
H7A H 0.3415 0.1421 0.9297 0.029 Uiso 1 1 calc R
H7B H 0.3391 0.2575 0.7727 0.029 Uiso 1 1 calc R
C8 C 0.31080(3) 0.09319(13) 0.70106(18) 0.0231(2) Uani 1 1 d .
H8A H 0.3113 -0.0075 0.7240 0.028 Uiso 1 1 calc R
H8B H 0.3090 0.1076 0.5665 0.028 Uiso 1 1 calc R
C9 C 0.28370(3) 0.15397(13) 0.76784(18) 0.0236(2) Uani 1 1 d .
H9A H 0.2855 0.1386 0.9023 0.028 Uiso 1 1 calc R
H9B H 0.2834 0.2549 0.7465 0.028 Uiso 1 1 calc R
C10 C 0.25452(3) 0.09298(13) 0.67377(18) 0.0226(2) Uani 1 1 d .
H10A H 0.2548 -0.0079 0.6951 0.027 Uiso 1 1 calc R
H10B H 0.2527 0.1084 0.5393 0.027 Uiso 1 1 calc R
C11 C 0.22754(3) 0.15470(13) 0.74201(19) 0.0241(3) Uani 1 1 d .
H11A H 0.2294 0.1392 0.8764 0.029 Uiso 1 1 calc R
H11B H 0.2274 0.2556 0.7209 0.029 Uiso 1 1 calc R
C12 C 0.19825(3) 0.09459(14) 0.64861(19) 0.0248(3) Uani 1 1 d .
H12A H 0.1963 0.1104 0.5142 0.030 Uiso 1 1 calc R
H12B H 0.1984 -0.0064 0.6695 0.030 Uiso 1 1 calc R
C13 C 0.17159(3) 0.15649(16) 0.7179(2) 0.0332(3) Uani 1 1 d .
H13A H 0.1715 0.2575 0.6977 0.040 Uiso 1 1 calc R
H13B H 0.1735 0.1402 0.8521 0.040 Uiso 1 1 calc R
C14 C 0.14231(3) 0.09660(19) 0.6231(3) 0.0477(4) Uani 1 1 d .
H14A H 0.1260 0.1403 0.6729 0.072 Uiso 1 1 calc R
H14B H 0.1420 -0.0031 0.6451 0.072 Uiso 1 1 calc R
H14C H 0.1401 0.1141 0.4904 0.072 Uiso 1 1 calc R

loop_
_atom_site_aniso_label
_atom_site_aniso_U_11
_atom_site_aniso_U_22
_atom_site_aniso_U_33
_atom_site_aniso_U_23
_atom_site_aniso_U_13
_atom_site_aniso_U_12
I1 0.01775(5) 0.01384(5) 0.02114(6) 0.000 0.00228(4) 0.000
I2 0.01931(5) 0.03180(5) 0.03129(5) 0.00050(3) 0.00838(3) 0.00057(3)
N1 0.0144(4) 0.0165(5) 0.0210(5) -0.0009(4) 0.0014(4) 0.0002(3)
C1 0.0158(7) 0.0158(7) 0.0249(8) 0.000 0.0010(6) 0.000
C2 0.0189(6) 0.0150(5) 0.0223(6) 0.0002(4) 0.0031(4) -0.0005(4)
C3 0.0157(5) 0.0222(6) 0.0258(6) -0.0035(5) 0.0039(5) 0.0024(4)
C4 0.0163(5) 0.0227(5) 0.0235(6) -0.0021(5) 0.0034(4) -0.0007(4)
C5 0.0155(5) 0.0279(6) 0.0278(6) -0.0038(5) 0.0031(5) 0.0016(5)
C6 0.0160(6) 0.0270(6) 0.0267(6) -0.0023(5) 0.0037(5) 0.0002(5)
C7 0.0162(6) 0.0286(6) 0.0290(7) -0.0032(5) 0.0039(5) 0.0008(5)
C8 0.0171(6) 0.0253(6) 0.0271(6) -0.0004(5) 0.0042(5) 0.0002(5)
C9 0.0169(6) 0.0258(6) 0.0283(7) -0.0014(5) 0.0047(5) 0.0001(5)
C10 0.0171(6) 0.0238(6) 0.0275(6) -0.0003(5) 0.0049(5) 0.0009(5)
C11 0.0175(6) 0.0256(6) 0.0296(7) -0.0014(5) 0.0051(5) 0.0008(5)
C12 0.0179(6) 0.0249(6) 0.0322(7) 0.0023(5) 0.0057(5) 0.0001(5)
C13 0.0202(6) 0.0349(7) 0.0462(9) 0.0044(6) 0.0105(6) 0.0034(6)
C14 0.0179(7) 0.0493(9) 0.0761(13) 0.0112(9) 0.0083(7) 0.0001(6)

loop_
_atom_type_symbol
_atom_type_description
_atom_type_scat_dispersion_real
_atom_type_scat_dispersion_imag
_atom_type_scat_source
C C 0.0033 0.0016 'International Tables Vol C Tables 4.2.6.8 and 6.1.1.4'
H H 0.0000 0.0000 'International Tables Vol C Tables 4.2.6.8 and 6.1.1.4'
N N 0.0061 0.0033 'International Tables Vol C Tables 4.2.6.8 and 6.1.1.4'
I I -0.4742 1.8119 'International Tables Vol C Tables 4.2.6.8 and 6.1.1.4'

loop_
_geom_angle_atom_site_label_1
_geom_angle_atom_site_label_2
_geom_angle_atom_site_label_3
_geom_angle
_geom_angle_site_symmetry_1
I2 I1 I2 175.920(5) 2_655
C1 N1 C2 108.32(10) .
C1 N1 C3 125.22(10) .
C2 N1 C3 126.41(10) .
N1 C1 N1 109.12(14) 2_656
N1 C1 H1A 125.4 2_656
N1 C1 H1A 125.4 .
C2 C2 N1 107.12(7) 2_656
C2 C2 H2A 126.4 2_656
N1 C2 H2A 126.4 .
N1 C3 C4 112.84(10) .
N1 C3 H3A 109.0 .
C4 C3 H3A 109.0 .
N1 C3 H3B 109.0 .
C4 C3 H3B 109.0 .
H3A C3 H3B 107.8 .
C3 C4 C5 110.16(10) .
C3 C4 H4A 109.6 .
C5 C4 H4A 109.6 .
C3 C4 H4B 109.6 .
C5 C4 H4B 109.6 .
H4A C4 H4B 108.1 .
C6 C5 C4 113.23(10) .
C6 C5 H5A 108.9 .
C4 C5 H5A 108.9 .
C6 C5 H5B 108.9 .
C4 C5 H5B 108.9 .
H5A C5 H5B 107.7 .
C5 C6 C7 112.62(10) .
C5 C6 H6A 109.1 .
C7 C6 H6A 109.1 .
C5 C6 H6B 109.1 .
C7 C6 H6B 109.1 .
H6A C6 H6B 107.8 .
C8 C7 C6 114.09(11) .
C8 C7 H7A 108.7 .
C6 C7 H7A 108.7 .
C8 C7 H7B 108.7 .
C6 C7 H7B 108.7 .
H7A C7 H7B 107.6 .
C7 C8 C9 113.12(10) .
C7 C8 H8A 109.0 .
C9 C8 H8A 109.0 .
C7 C8 H8B 109.0 .
C9 C8 H8B 109.0 .
H8A C8 H8B 107.8 .
C10 C9 C8 113.89(11) .
C10 C9 H9A 108.8 .
C8 C9 H9A 108.8 .
C10 C9 H9B 108.8 .
C8 C9 H9B 108.8 .
H9A C9 H9B 107.7 .
C9 C10 C11 113.36(11) .
C9 C10 H10A 108.9 .
C11 C10 H10A 108.9 .
C9 C10 H10B 108.9 .
C11 C10 H10B 108.9 .
H10A C10 H10B 107.7 .
C12 C11 C10 113.78(11) .
C12 C11 H11A 108.8 .
C10 C11 H11A 108.8 .
C12 C11 H11B 108.8 .
C10 C11 H11B 108.8 .
H11A C11 H11B 107.7 .
C13 C12 C11 113.32(11) .
C13 C12 H12A 108.9 .
C11 C12 H12A 108.9 .
C13 C12 H12B 108.9 .
C11 C12 H12B 108.9 .
H12A C12 H12B 107.7 .
C12 C13 C14 113.11(13) .
C12 C13 H13A 109.0 .
C14 C13 H13A 109.0 .
C12 C13 H13B 109.0 .
C14 C13 H13B 109.0 .
H13A C13 H13B 107.8 .
C13 C14 H14A 109.5 .
C13 C14 H14B 109.5 .
H14A C14 H14B 109.5 .
C13 C14 H14C 109.5 .
H14A C14 H14C 109.5 .
H14B C14 H14C 109.5 .

loop_
_geom_bond_atom_site_label_1
_geom_bond_atom_site_label_2
_geom_bond_distance
_geom_bond_site_symmetry_2
I1 I2 2.9097(2) 2_655
I1 I2 2.9097(2) .
N1 C1 1.3327(14) .
N1 C2 1.3825(14) .
N1 C3 1.4790(15) .
C1 N1 1.3327(14) 2_656
C1 H1A 0.9500 .
C2 C2 1.358(2) 2_656
C2 H2A 0.9500 .
C3 C4 1.5188(16) .
C3 H3A 0.9900 .
C3 H3B 0.9900 .
C4 C5 1.5293(16) .
C4 H4A 0.9900 .
C4 H4B 0.9900 .
C5 C6 1.5257(17) .
C5 H5A 0.9900 .
C5 H5B 0.9900 .
C6 C7 1.5307(17) .
C6 H6A 0.9900 .
C6 H6B 0.9900 .
C7 C8 1.5251(17) .
C7 H7A 0.9900 .
C7 H7B 0.9900 .
C8 C9 1.5253(17) .
C8 H8A 0.9900 .
C8 H8B 0.9900 .
C9 C10 1.5231(17) .
C9 H9A 0.9900 .
C9 H9B 0.9900 .
C10 C11 1.5286(17) .
C10 H10A 0.9900 .
C10 H10B 0.9900 .
C11 C12 1.5226(17) .
C11 H11A 0.9900 .
C11 H11B 0.9900 .
C12 C13 1.5204(18) .
C12 H12A 0.9900 .
C12 H12B 0.9900 .
C13 C14 1.524(2) .
C13 H13A 0.9900 .
C13 H13B 0.9900 .
C14 H14A 0.9800 .
C14 H14B 0.9800 .
C14 H14C 0.9800 .

loop_
_geom_torsion_atom_site_label_1
_geom_torsion_atom_site_label_2
_geom_torsion_atom_site_label_3
_geom_torsion_atom_site_label_4
_geom_torsion
_geom_torsion_site_symmetry_4
C2 N1 C1 N1 0.27(6) 2_656
C3 N1 C1 N1 177.81(12) 2_656
C1 N1 C2 C2 -0.71(16) 2_656
C3 N1 C2 C2 -178.21(12) 2_656
C1 N1 C3 C4 138.03(10) .
C2 N1 C3 C4 -44.86(16) .
N1 C3 C4 C5 -179.48(10) .
C3 C4 C5 C6 178.33(11) .
C4 C5 C6 C7 179.90(11) .
C5 C6 C7 C8 177.18(11) .
C6 C7 C8 C9 -179.79(11) .
C7 C8 C9 C10 179.32(11) .
C8 C9 C10 C11 179.97(11) .
C9 C10 C11 C12 179.91(11) .
C10 C11 C12 C13 179.86(11) .
C11 C12 C13 C14 179.65(13) .
